data_2009451
loop_
_publ_author_name
'Maginn, S.J.'
'Davey, R.J.'

_publ_section_title
;
 4,4'-Difluorobenzophenone
;
_journal_issue 2
_journal_name_full 'Acta Crystallographica Section C'
_journal_page_first 254
_journal_page_last 255
_journal_paper_doi 10.1107/S0108270193007437
_journal_volume 50
_journal_year 1994
_chemical_formula_sum 'C13 H8 F2 O'
_chemical_formula_weight 218.1
_symmetry_cell_setting monoclinic
_symmetry_space_group_name_Hall '-C 2yc'
_symmetry_space_group_name_H-M 'C 1 2/c 1'
_atom_type_scat_source IntTabIV
_cell_angle_alpha 90.
_cell_angle_beta 79.868(9)
_cell_angle_gamma 90.
_cell_formula_units_Z 4
_cell_length_a 23.184(7)
_cell_length_b 6.170(10)
_cell_length_c 7.409(9)
_cell_measurement_reflns_used 18
_cell_measurement_temperature 295
_cell_measurement_theta_max 33
_cell_measurement_theta_min 7
_cell_volume 1043(2)
_diffrn_measurement_device 'Stoe Stadi-2'
_diffrn_measurement_method \w
_diffrn_radiation_type MoK\a
_diffrn_radiation_wavelength 0.71069
_diffrn_reflns_av_R_equivalents 0.026
_diffrn_reflns_limit_h_max 28
_diffrn_reflns_limit_h_min -28
_diffrn_reflns_limit_k_max 6
_diffrn_reflns_limit_k_min 0
_diffrn_reflns_limit_l_max 9
_diffrn_reflns_limit_l_min 0
_diffrn_reflns_number 957
_diffrn_reflns_theta_max 50
_diffrn_standards_decay_% '>2% of I'
_diffrn_standards_interval_count 25
_diffrn_standards_number '1 per layer of k'
_exptl_absorpt_coefficient_mu 0.11
_exptl_absorpt_correction_type none
_exptl_crystal_colour clear
_exptl_crystal_density_diffrn 1.39
_exptl_crystal_description tabular
_exptl_crystal_size_max 0.45
_exptl_crystal_size_mid 0.25
_exptl_crystal_size_min 0.20
_refine_diff_density_max 0.12
_refine_diff_density_min -0.13
_refine_ls_goodness_of_fit_obs 0.74
_refine_ls_hydrogen_treatment refall
_refine_ls_number_parameters 94
_refine_ls_number_reflns 557
_refine_ls_R_factor_obs 0.0465
_refine_ls_shift/esd_max 0.002
_refine_ls_structure_factor_coef F
_refine_ls_weighting_scheme unit
_refine_ls_wR_factor_obs 0.0465
_reflns_number_observed 557
_reflns_number_total 772
_reflns_observed_criterion |F|>4\s(|F|)
_cod_data_source_file ha1056.cif
_cod_data_source_block ha1056_structure_1_of_1
_cod_original_cell_volume 1043.3
_cod_original_sg_symbol_H-M 'C 2/c'
_cod_original_formula_sum 'C13 H8 F2 O1'
_cod_database_code 2009451

loop_
_atom_site_label
_atom_site_fract_x
_atom_site_fract_y
_atom_site_fract_z
_atom_site_U_iso_or_equiv
C(1) .05674(11) .1495(5) .2361(3) .053(2)
C(2) .06132(13) .3522(6) .3090(4) .060(2)
C(3) .11540(14) .4519(6) .3057(4) .070(2)
C(4) .16412(13) .3382(7) .2237(4) .077(2)
C(5) .16191(13) .1389(7) .1492(5) .074(2)
C(6) .10800(13) .0428(6) .1560(4) .062(2)
C(7) .00000 .0309(7) .2500 .055(2)
F(1) .21733(8) .4348(4) .2177(3) .118(3)
O(1) .00000 -.1663(6) .2500 .088(3)
H(2) .0282(11) .432(5) .360(4) .063(8)
H(3) .1196(12) .605(5) .354(4) .075(9)
H(5) .1948(13) .062(6) .090(4) .089(11)
H(6) .1054(10) -.092(5) .110(3) .044(8)

loop_
_geom_angle_atom_site_label_1
_geom_angle_atom_site_label_2
_geom_angle_atom_site_label_3
_geom_angle
_geom_angle_publ_flag
C(7) C(1) C(2) 123.2(3) yes
C(7) C(1) C(6) 118.2(3) yes
C(2) C(1) C(6) 118.5(3) yes
C(1) C(2) C(3) 121.8(3) yes
C(2) C(3) C(4) 116.7(3) yes
F(1) C(4) C(3) 117.3(4) yes
F(1) C(4) C(5) 118.9(3) yes
C(3) C(4) C(5) 123.8(3) yes
C(4) C(5) C(6) 118.4(3) yes
C(5) C(6) C(1) 120.8(3) yes
C(1) C(7) O(1) 119.3(2) yes
C(1) C(7) C(1') 121.4(2) yes

loop_
_geom_bond_atom_site_label_1
_geom_bond_atom_site_label_2
_geom_bond_distance
_geom_bond_publ_flag
C(1) C(2) 1.374(4) yes
C(2) C(3) 1.393(4) yes
C(3) C(4) 1.377(5) yes
C(4) C(5) 1.353(5) yes
C(5) C(6) 1.376(4) yes
C(1) C(6) 1.396(4) yes
C(1) C(7) 1.493(3) yes
C(7) O(1) 1.217(5) yes
C(4) F(1) 1.364(3) yes
C(2) H(2) 0.94(3) no
C(3) H(3) 1.02(3) no
C(5) H(5) 0.94(3) no
C(6) H(6) 0.91(3) no
